data_7064163
loop_
_publ_author_name
'Bardonov, Daniil'
'Nasyrova, Darina'
'Metlin, Mikhail T.'
'Minyaev, Mikhail E.'
'Taydakov, Ilya V.'
'Roitershtein, Dmitrii M.'

_publ_section_title
;
 Synthesis, Structural and Photophysical Studies of Mono-and Dinuclear
 Alkali Metal 2,6-dibenzhydryl-4-methylphenolates
;
_journal_name_full 'New Journal of Chemistry'
_journal_paper_doi 10.1039/D5NJ03734D
_journal_year 2026
_chemical_formula_moiety 'C74 H70 Na2 O4'
_chemical_formula_sum 'C74 H70 Na2 O4'
_chemical_formula_weight 1069.28
_space_group_crystal_system monoclinic
_space_group_IT_number 14
_space_group_name_Hall '-P 2yn'
_space_group_name_H-M_alt 'P 1 21/n 1'
_atom_sites_solution_hydrogens geom
_atom_sites_solution_primary direct
_atom_sites_solution_secondary difmap
_audit_creation_date 2023-03-24
_audit_creation_method
;
Olex2 1.5
(compiled 2021.11.18 svn.ra9532c28 for OlexSys, GUI svn.r6429)
;
_audit_update_record
;
2025-09-05 deposited with the CCDC.	2025-12-08 downloaded from the CCDC.
;
_cell_angle_alpha 90
_cell_angle_beta 103.3790(10)
_cell_angle_gamma 90
_cell_formula_units_Z 2
_cell_length_a 12.41990(10)
_cell_length_b 18.37060(10)
_cell_length_c 13.31750(10)
_cell_measurement_reflns_used 28746
_cell_measurement_temperature 100.0(2)
_cell_measurement_theta_max 77.5520
_cell_measurement_theta_min 4.1620
_cell_volume 2956.07(4)
_computing_cell_refinement 'CrysAlisPro 1.171.42.79a (Rigaku OD, 2022)'
_computing_data_collection 'CrysAlisPro 1.171.42.79a (Rigaku OD, 2022)'
_computing_data_reduction 'CrysAlisPro 1.171.42.79a (Rigaku OD, 2022)'
_computing_molecular_graphics 'Olex2 1.5 (Dolomanov et al., 2009)'
_computing_publication_material 'Olex2 1.5 (Dolomanov et al., 2009)'
_computing_structure_refinement 'XL  (Sheldrick, 2008)'
_computing_structure_solution 'SHELXT 2014/5 (Sheldrick, 2014)'
_diffrn_ambient_environment N~2~
_diffrn_ambient_temperature 100.0(2)
_diffrn_detector 'Hybrid Pixel Array Detector'
_diffrn_detector_area_resol_mean 10.0000
_diffrn_detector_type HyPix
_diffrn_measured_fraction_theta_full 1.000
_diffrn_measured_fraction_theta_max 0.995
_diffrn_measurement_details
;
List of Runs (angles in degrees, time in seconds):

  # Type    Start    End  Width  t~exp~   \w     \q     \k     \f   Frames
#--------------------------------------------------------------------------
  1  \w   -120.00 -64.00   0.50    0.47    --  -48.70-143.00 136.00  112
  2  \w    -75.00 -50.00   0.50    0.47    --  -48.70 128.00  21.00   50
  3  \w   -118.00 -82.00   0.50    0.47    --  -48.70-128.00 -53.00   72
  4  \w     66.00  91.00   0.50    0.47    --   48.70-143.00 136.00   50
  5  \w     57.00  93.00   0.50    0.47    --   48.70-128.00 -53.00   72
  6  \w    -76.00 -51.00   0.50    1.87    --  -86.25 128.00  21.00   50
  7  \w   -132.00-107.00   0.50    1.87    --  -86.25-143.00 136.00   50
  8  \w   -138.00-113.00   0.50    1.87    --  -86.25-128.00 -53.00   50
  9  \w    -85.00 -60.00   0.50    1.87    --  -86.25 143.00-168.00   50
 10  \w    117.00 143.00   0.50    1.87    --  107.75 143.00-168.00   52
 11  \w     95.00 123.00   0.50    1.87    --  107.75-143.00 136.00   56
 12  \w     63.00 113.00   0.50    1.87    --  107.75-128.00 -53.00  100
 13  \w    -41.00  24.00   0.50    0.47    --  -48.70  38.00 150.00  130
 14  \w    -25.00  21.00   0.50    0.47    --  -48.70  19.00 120.00   92
 15  \w    -14.00  26.00   0.50    0.47    --  -48.70  19.00  60.00   80
 16  \w    -24.00  25.00   0.50    0.47    --   48.70 -19.00 120.00   98
 17  \w    111.00 168.00   0.50    1.87    --  107.75  93.00 130.00  114
 18  \w    109.00 134.00   0.50    1.87    --  107.75  45.00-150.00   50
 19  \w     39.00  65.00   0.50    1.87    --  107.75 -61.00   0.00   52
 20  \w     40.00 109.00   0.50    1.87    --  107.75-114.00  -8.67  138
 21  \w     39.00 106.00   0.50    1.87    --  107.75-105.00 -54.08  134
 22  \w    118.00 157.00   0.50    1.87    --  107.75  15.00-150.00   78
 23  \w     95.00 141.00   0.50    1.87    --  107.75 125.00  30.00   92
 24  \w     38.00  71.00   0.50    1.87    --  107.75 -61.00-150.00   66
 25  \w     56.00 105.00   0.50    1.87    --  107.75 -77.00  90.00   98
 26  \w     76.00 151.00   0.50    1.87    --  107.75  -2.00  66.49  150
 27  \w     43.00  75.00   0.50    1.87    --  107.75 -95.00   0.00   64
 28  \w     42.00  69.00   0.50    1.87    --  107.75 -61.00 -30.00   54
 29  \w     67.00 105.00   0.50    1.87    --  107.75-118.00-117.26   76
 30  \w     97.00 135.00   0.50    1.87    --  107.75  30.00-120.00   76
 31  \w    144.00 178.00   0.50    1.87    --  107.75  30.00-120.00   68
 32  \w     36.00  78.00   0.50    1.87    --  107.75 -77.00  30.00   84
 33  \w     82.00 113.00   0.50    1.87    --  107.75-128.00  63.27   62
 34  \w    141.00 177.00   0.50    1.87    --  107.75  45.00-150.00   72
 35  \w     98.00 177.00   0.50    1.87    --  107.75  45.00 120.00  158
 36  \w     55.00 103.00   0.50    1.87    --  107.75 -77.00  60.00   96
 37  \w     79.00 105.00   0.50    1.87    --  107.75 -97.00  76.14   52
 38  \w     58.00  84.00   0.50    1.87    --  107.75 -77.00-180.00   52
 39  \w     97.00 122.00   0.50    1.87    --  107.75-139.00  65.25   50
 40  \w     36.00 105.00   0.50    1.87    --  107.75 -95.00  60.00  138
 41  \w     36.00  68.00   0.50    1.87    --  107.75 -77.00 -60.00   64
 42  \w    131.00 163.00   0.50    1.87    --  107.75 125.00-180.00   64
 43  \w    129.00 174.00   0.50    1.87    --  107.75 125.00  90.00   90
 44  \w     54.00 103.00   0.50    1.87    --  107.75 -84.00 -72.27   98
 45  \w     41.00  67.00   0.50    1.87    --  107.75 -77.00 -90.00   52
 46  \w     42.00  68.00   0.50    1.87    --  107.75 -95.00 -90.00   52
 47  \w     37.00  63.00   0.50    1.87    --  107.75 -95.00  30.00   52
 48  \w     83.00 111.00   0.50    1.87    --  107.75-125.00  30.00   56
 49  \w    115.00 141.00   0.50    1.87    --  107.75  30.00 -60.00   52
 50  \w     99.00 125.00   0.50    1.87    --  107.75  30.00   0.00   52
 51  \w    114.00 140.00   0.50    1.87    --  107.75 125.00   0.00   52
 52  \w    117.00 143.00   0.50    1.87    --  107.75  77.00  30.00   52
 53  \w    148.00 178.00   0.50    1.87    --  107.75  77.00  30.00   60
 54  \w     86.00 112.00   0.50    1.87    --  107.75 -88.00-109.54   52
 55  \w     98.00 147.00   0.50    1.87    --  107.75  45.00   0.00   98
;
_diffrn_measurement_device 'four-circle diffractometer'
_diffrn_measurement_device_type 'XtaLAB Synergy, Dualflex, HyPix'
_diffrn_measurement_method '\w scans'
_diffrn_orient_matrix_type 'CrysAlisPro convention (1999,Acta A55,543-557)'
_diffrn_orient_matrix_UB_11 -0.0111499000
_diffrn_orient_matrix_UB_12 -0.0805927000
_diffrn_orient_matrix_UB_13 -0.0327001000
_diffrn_orient_matrix_UB_21 -0.0626086000
_diffrn_orient_matrix_UB_22 0.0226840000
_diffrn_orient_matrix_UB_23 -0.1093060000
_diffrn_orient_matrix_UB_31 0.1105290000
_diffrn_orient_matrix_UB_32 0.0047293000
_diffrn_orient_matrix_UB_33 -0.0334578000
_diffrn_radiation_monochromator mirror
_diffrn_radiation_probe x-ray
_diffrn_radiation_type 'Cu K\a'
_diffrn_radiation_wavelength 1.54184
_diffrn_reflns_av_R_equivalents 0.0278
_diffrn_reflns_av_unetI/netI 0.0191
_diffrn_reflns_Laue_measured_fraction_full 1.000
_diffrn_reflns_Laue_measured_fraction_max 0.995
_diffrn_reflns_limit_h_max 15
_diffrn_reflns_limit_h_min -11
_diffrn_reflns_limit_k_max 23
_diffrn_reflns_limit_k_min -23
_diffrn_reflns_limit_l_max 16
_diffrn_reflns_limit_l_min -16
_diffrn_reflns_number 41819
_diffrn_reflns_point_group_measured_fraction_full 1.000
_diffrn_reflns_point_group_measured_fraction_max 0.995
_diffrn_reflns_theta_full 67.684
_diffrn_reflns_theta_max 77.760
_diffrn_reflns_theta_min 4.176
_diffrn_source 'micro-focus sealed X-ray tube'
_diffrn_source_type 'PhotonJet (Cu) X-ray Source'
_exptl_absorpt_coefficient_mu 0.690
_exptl_absorpt_correction_T_max 1.000
_exptl_absorpt_correction_T_min 0.562
_exptl_absorpt_correction_type gaussian
_exptl_absorpt_process_details
;
CrysAlisPro 1.171.42.79a (Rigaku Oxford Diffraction, 2022)
Numerical absorption correction based on gaussian integration over
a multifaceted crystal model
Empirical absorption correction using spherical harmonics,
implemented in SCALE3 ABSPACK scaling algorithm.
;
_exptl_crystal_colour colourless
_exptl_crystal_density_diffrn 1.201
_exptl_crystal_density_method 'not measured'
_exptl_crystal_description block
_exptl_crystal_F_000 1136
_exptl_crystal_size_max 0.3
_exptl_crystal_size_mid 0.14
_exptl_crystal_size_min 0.1
_refine_diff_density_max 0.323
_refine_diff_density_min -0.247
_refine_diff_density_rms 0.040
_refine_ls_extinction_method none
_refine_ls_goodness_of_fit_ref 1.057
_refine_ls_hydrogen_treatment constr
_refine_ls_matrix_type full
_refine_ls_number_parameters 378
_refine_ls_number_reflns 6280
_refine_ls_number_restraints 6
_refine_ls_restrained_S_all 1.057
_refine_ls_R_factor_all 0.0385
_refine_ls_R_factor_gt 0.0365
_refine_ls_shift/su_max 0.001
_refine_ls_shift/su_mean 0.000
_refine_ls_structure_factor_coef Fsqd
_refine_ls_weighting_details 'w=1/[\s^2^(Fo^2^)+(0.0410P)^2^+1.2036P] where P=(Fo^2^+2Fc^2^)/3'
_refine_ls_weighting_scheme calc
_refine_ls_wR_factor_gt 0.0929
_refine_ls_wR_factor_ref 0.0942
_reflns_Friedel_coverage 0.000
_reflns_number_gt 5884
_reflns_number_total 6280
_reflns_threshold_expression 'I > 2\s(I)'
_cod_data_source_file d5nj03734d2.cif
_cod_data_source_block naoar
_cod_database_code 7064163
_shelx_shelxl_version_number 2018/3
_chemical_oxdiff_formula C20H20O2Na
_chemical_oxdiff_usercomment NaOAr
_shelx_space_group_comment
;
The symmetry employed for this shelxl refinement is uniquely defined
by the following loop, which should always be used as a source of
symmetry information in preference to the above space-group names.
They are only intended as comments.
;
_shelx_estimated_absorpt_t_max 0.934
_shelx_estimated_absorpt_t_min 0.820
_olex2_refinement_description
;
1. Fixed Uiso
 At 1.2 times of:
  All C(H) groups, All C(H,H) groups
 At 1.5 times of:
  All C(H,H,H) groups
2. Restrained distances
 O2A-Na1 \\sim O2B-Na1
 with sigma of 0.003
 C34A-O2A \\sim C34B-O2B
 with sigma of 0.003
 C37A-O2A \\sim C37B-O2B
 with sigma of 0.003
 C34A-C35A \\sim C34B-C35B
 with sigma of 0.003
 C36A-C35A \\sim C36B-C35B
 with sigma of 0.003
 C36A-C37A \\sim C36B-C37B
 with sigma of 0.003
3. Uiso/Uaniso restraints and constraints
Uanis(O2A) = Uanis(O2B)
Uanis(C34A) = Uanis(C34B)
Uanis(C35A) = Uanis(C35B)
Uanis(C36A) = Uanis(C36B)
Uanis(C37A) = Uanis(C37B)
4. Others
 Sof(O2B)=Sof(C34B)=Sof(H34C)=Sof(H34D)=Sof(C35B)=Sof(H35C)=Sof(H35D)=
 Sof(C36B)=Sof(H36C)=Sof(H36D)=Sof(C37B)=Sof(H37C)=Sof(H37D)=1-FVAR(1)
 Sof(O2A)=Sof(C34A)=Sof(H34A)=Sof(H34B)=Sof(C35A)=Sof(H35A)=Sof(H35B)=
 Sof(C36A)=Sof(H36A)=Sof(H36B)=Sof(C37A)=Sof(H37A)=Sof(H37B)=FVAR(1)
5.a Ternary CH refined with riding coordinates:
 C7(H7), C21(H21)
5.b Secondary CH2 refined with riding coordinates:
 C34A(H34A,H34B), C35A(H35A,H35B), C36A(H36A,H36B), C37A(H37A,H37B), C34B(H34C,
 H34D), C35B(H35C,H35D), C36B(H36C,H36D), C37B(H37C,H37D)
5.c Aromatic/amide H refined with riding coordinates:
 C3(H3), C5(H5), C9(H9), C10(H10), C11(H11), C12(H12), C13(H13), C15(H15),
 C16(H16), C17(H17), C18(H18), C19(H19), C23(H23), C24(H24), C25(H25), C26(H26),
  C27(H27), C29(H29), C30(H30), C31(H31), C32(H32), C33(H33)
5.d Idealised Me refined as rotating group:
 C20(H20A,H20B,H20C)
;
_olex2_submission_special_instructions 'No special instructions were received'
_oxdiff_exptl_absorpt_empirical_details
;
Empirical correction (ABSPACK) includes:
- Absorption correction using spherical harmonics
- Frame scaling
;
_oxdiff_exptl_absorpt_empirical_full_max 1.216
_oxdiff_exptl_absorpt_empirical_full_min 0.780

loop_
_space_group_symop_operation_xyz
'x, y, z'
'-x+1/2, y+1/2, -z+1/2'
'-x, -y, -z'
'x-1/2, -y-1/2, z-1/2'

loop_
_atom_site_label
_atom_site_type_symbol
_atom_site_fract_x
_atom_site_fract_y
_atom_site_fract_z
_atom_site_U_iso_or_equiv
_atom_site_adp_type
_atom_site_occupancy
_atom_site_site_symmetry_order
_atom_site_calc_flag
_atom_site_refinement_flags_posn
_atom_site_refinement_flags_adp
_atom_site_refinement_flags_occupancy
_atom_site_disorder_assembly
_atom_site_disorder_group
Na1 Na 0.44317(3) 0.57386(2) 0.52188(4) 0.02252(11) Uani 1 1 d D . . . .
O1 O 0.61198(6) 0.52743(4) 0.56824(6) 0.01797(16) Uani 1 1 d . . . . .
O2A O 0.4792(8) 0.6961(5) 0.545(5) 0.0313(9) Uani 0.344(3) 1 d D . P A 1
C34A C 0.5948(3) 0.7179(2) 0.5808(4) 0.0312(5) Uani 0.344(3) 1 d D . P A 1
H34A H 0.645813 0.681503 0.562475 0.037 Uiso 0.344(3) 1 calc R U P A 1
H34B H 0.614700 0.726568 0.656167 0.037 Uiso 0.344(3) 1 calc R U P A 1
C35A C 0.5938(5) 0.7886(3) 0.5200(4) 0.0272(5) Uani 0.344(3) 1 d D . P A 1
H35A H 0.602294 0.778359 0.449198 0.033 Uiso 0.344(3) 1 calc R U P A 1
H35B H 0.654670 0.821117 0.554714 0.033 Uiso 0.344(3) 1 calc R U P A 1
C36A C 0.4798(6) 0.8239(7) 0.5171(10) 0.0273(7) Uani 0.344(3) 1 d D . P A 1
H36A H 0.486156 0.862786 0.569542 0.033 Uiso 0.344(3) 1 calc R U P A 1
H36B H 0.446917 0.844468 0.448086 0.033 Uiso 0.344(3) 1 calc R U P A 1
C37A C 0.4117(19) 0.7602(7) 0.541(3) 0.0256(5) Uani 0.344(3) 1 d D . P A 1
H37A H 0.392309 0.767843 0.608725 0.031 Uiso 0.344(3) 1 calc R U P A 1
H37B H 0.342509 0.755183 0.487387 0.031 Uiso 0.344(3) 1 calc R U P A 1
O2B O 0.4769(4) 0.6960(2) 0.549(3) 0.0313(9) Uani 0.656(3) 1 d D . P A 2
C34B C 0.57890(17) 0.72204(11) 0.5242(2) 0.0312(5) Uani 0.656(3) 1 d D . P A 2
H34C H 0.578051 0.712805 0.450826 0.037 Uiso 0.656(3) 1 calc R U P A 2
H34D H 0.644122 0.697468 0.567909 0.037 Uiso 0.656(3) 1 calc R U P A 2
C35B C 0.5820(2) 0.80403(11) 0.5465(2) 0.0272(5) Uani 0.656(3) 1 d D . P A 2
H35C H 0.630830 0.830509 0.509797 0.033 Uiso 0.656(3) 1 calc R U P A 2
H35D H 0.604370 0.814709 0.621339 0.033 Uiso 0.656(3) 1 calc R U P A 2
C36B C 0.4578(2) 0.8204(3) 0.5008(4) 0.0273(7) Uani 0.656(3) 1 d D . P A 2
H36C H 0.435778 0.867860 0.524996 0.033 Uiso 0.656(3) 1 calc R U P A 2
H36D H 0.439868 0.819702 0.424430 0.033 Uiso 0.656(3) 1 calc R U P A 2
C37B C 0.4035(10) 0.7572(4) 0.5443(18) 0.0256(5) Uani 0.656(3) 1 d D . P A 2
H37C H 0.393616 0.769228 0.614125 0.031 Uiso 0.656(3) 1 calc R U P A 2
H37D H 0.330165 0.746238 0.499089 0.031 Uiso 0.656(3) 1 calc R U P A 2
C1 C 0.71217(8) 0.54340(5) 0.62135(8) 0.0157(2) Uani 1 1 d . . . . .
C2 C 0.74303(8) 0.53581(5) 0.73033(8) 0.0164(2) Uani 1 1 d . . . . .
C3 C 0.85122(8) 0.55052(6) 0.78397(8) 0.0168(2) Uani 1 1 d . . . . .
H3 H 0.870183 0.544628 0.856810 0.020 Uiso 1 1 calc R U . . .
C4 C 0.93241(8) 0.57353(5) 0.73443(8) 0.0169(2) Uani 1 1 d . . . . .
C5 C 0.90235(8) 0.58145(5) 0.62733(8) 0.0161(2) Uani 1 1 d . . . . .
H5 H 0.956457 0.597103 0.591972 0.019 Uiso 1 1 calc R U . . .
C6 C 0.79535(8) 0.56707(5) 0.57080(8) 0.0158(2) Uani 1 1 d . . . . .
C7 C 0.65588(8) 0.50817(6) 0.78490(8) 0.0176(2) Uani 1 1 d . . . . .
H7 H 0.583408 0.526978 0.743923 0.021 Uiso 1 1 calc R U . . .
C8 C 0.67142(8) 0.54178(6) 0.89189(8) 0.0183(2) Uani 1 1 d . . . . .
C9 C 0.63635(9) 0.61329(6) 0.89953(9) 0.0215(2) Uani 1 1 d . . . . .
H9 H 0.601027 0.638628 0.838620 0.026 Uiso 1 1 calc R U . . .
C10 C 0.65200(9) 0.64826(7) 0.99437(9) 0.0254(2) Uani 1 1 d . . . . .
H10 H 0.626971 0.696864 0.997772 0.030 Uiso 1 1 calc R U . . .
C11 C 0.70412(10) 0.61227(7) 1.08408(9) 0.0264(2) Uani 1 1 d . . . . .
H11 H 0.714995 0.635933 1.149085 0.032 Uiso 1 1 calc R U . . .
C12 C 0.74000(10) 0.54160(7) 1.07768(9) 0.0271(2) Uani 1 1 d . . . . .
H12 H 0.776053 0.516712 1.138757 0.033 Uiso 1 1 calc R U . . .
C13 C 0.72389(9) 0.50636(6) 0.98255(9) 0.0237(2) Uani 1 1 d . . . . .
H13 H 0.748956 0.457729 0.979553 0.028 Uiso 1 1 calc R U . . .
C14 C 0.64556(8) 0.42518(6) 0.78293(8) 0.0199(2) Uani 1 1 d . . . . .
C15 C 0.57295(10) 0.39071(7) 0.83418(9) 0.0268(2) Uani 1 1 d . . . . .
H15 H 0.530814 0.419201 0.870722 0.032 Uiso 1 1 calc R U . . .
C16 C 0.56180(11) 0.31553(7) 0.83226(10) 0.0335(3) Uani 1 1 d . . . . .
H16 H 0.512475 0.293188 0.867832 0.040 Uiso 1 1 calc R U . . .
C17 C 0.62184(11) 0.27258(7) 0.77901(10) 0.0329(3) Uani 1 1 d . . . . .
H17 H 0.614781 0.221085 0.778630 0.039 Uiso 1 1 calc R U . . .
C18 C 0.69242(10) 0.30623(7) 0.72630(10) 0.0283(3) Uani 1 1 d . . . . .
H18 H 0.733010 0.277573 0.688485 0.034 Uiso 1 1 calc R U . . .
C19 C 0.70421(9) 0.38163(6) 0.72841(9) 0.0225(2) Uani 1 1 d . . . . .
H19 H 0.753030 0.403745 0.692084 0.027 Uiso 1 1 calc R U . . .
C20 C 1.04806(8) 0.59201(6) 0.79426(8) 0.0210(2) Uani 1 1 d . . . . .
H20A H 1.101965 0.573570 0.757152 0.031 Uiso 1 1 calc R U . . .
H20B H 1.061595 0.569486 0.862751 0.031 Uiso 1 1 calc R U . . .
H20C H 1.055615 0.644957 0.801690 0.031 Uiso 1 1 calc R U . . .
C21 C 0.76296(8) 0.57048(6) 0.45352(8) 0.0166(2) Uani 1 1 d . . . . .
H21 H 0.689484 0.595425 0.434523 0.020 Uiso 1 1 calc R U . . .
C22 C 0.74630(8) 0.49441(6) 0.40709(8) 0.0173(2) Uani 1 1 d . . . . .
C23 C 0.80926(9) 0.43539(6) 0.45391(8) 0.0208(2) Uani 1 1 d . . . . .
H23 H 0.861932 0.442242 0.517394 0.025 Uiso 1 1 calc R U . . .
C24 C 0.79586(10) 0.36678(6) 0.40883(9) 0.0258(2) Uani 1 1 d . . . . .
H24 H 0.839156 0.327145 0.441762 0.031 Uiso 1 1 calc R U . . .
C25 C 0.71945(10) 0.35583(7) 0.31585(10) 0.0274(3) Uani 1 1 d . . . . .
H25 H 0.710641 0.308948 0.284922 0.033 Uiso 1 1 calc R U . . .
C26 C 0.65622(9) 0.41383(7) 0.26860(9) 0.0266(2) Uani 1 1 d . . . . .
H26 H 0.603761 0.406657 0.205079 0.032 Uiso 1 1 calc R U . . .
C27 C 0.66923(9) 0.48268(6) 0.31385(8) 0.0219(2) Uani 1 1 d . . . . .
H27 H 0.625243 0.522049 0.280971 0.026 Uiso 1 1 calc R U . . .
C28 C 0.84270(8) 0.61581(6) 0.40767(8) 0.0175(2) Uani 1 1 d . . . . .
C29 C 0.91334(9) 0.58549(6) 0.35176(8) 0.0204(2) Uani 1 1 d . . . . .
H29 H 0.912115 0.534438 0.340187 0.024 Uiso 1 1 calc R U . . .
C30 C 0.98601(9) 0.62913(7) 0.31244(9) 0.0254(2) Uani 1 1 d . . . . .
H30 H 1.033173 0.607708 0.273794 0.030 Uiso 1 1 calc R U . . .
C31 C 0.98954(10) 0.70342(7) 0.32958(9) 0.0265(2) Uani 1 1 d . . . . .
H31 H 1.039157 0.733089 0.303045 0.032 Uiso 1 1 calc R U . . .
C32 C 0.91986(10) 0.73443(6) 0.38599(9) 0.0258(2) Uani 1 1 d . . . . .
H32 H 0.922222 0.785396 0.398404 0.031 Uiso 1 1 calc R U . . .
C33 C 0.84701(9) 0.69106(6) 0.42409(9) 0.0220(2) Uani 1 1 d . . . . .
H33 H 0.799310 0.712795 0.461926 0.026 Uiso 1 1 calc R U . . .

loop_
_atom_site_aniso_label
_atom_site_aniso_U_11
_atom_site_aniso_U_22
_atom_site_aniso_U_33
_atom_site_aniso_U_23
_atom_site_aniso_U_13
_atom_site_aniso_U_12
Na1 0.0157(2) 0.0199(2) 0.0309(2) -0.00262(17) 0.00323(17) -0.00094(16)
O1 0.0128(3) 0.0210(4) 0.0192(4) 0.0003(3) 0.0019(3) -0.0022(3)
O2A 0.0239(5) 0.0210(4) 0.052(2) -0.0021(4) 0.0140(6) -0.0004(3)
C34A 0.0216(8) 0.0262(8) 0.0474(14) 0.0059(11) 0.0111(10) 0.0010(6)
C35A 0.0299(9) 0.0240(11) 0.0280(13) -0.0016(9) 0.0073(9) -0.0025(8)
C36A 0.0240(15) 0.0262(9) 0.029(2) 0.0044(12) 0.0009(14) -0.0036(15)
C37A 0.0265(16) 0.0235(7) 0.0285(13) 0.0013(9) 0.0097(15) 0.0023(9)
O2B 0.0239(5) 0.0210(4) 0.052(2) -0.0021(4) 0.0140(6) -0.0004(3)
C34B 0.0216(8) 0.0262(8) 0.0474(14) 0.0059(11) 0.0111(10) 0.0010(6)
C35B 0.0299(9) 0.0240(11) 0.0280(13) -0.0016(9) 0.0073(9) -0.0025(8)
C36B 0.0240(15) 0.0262(9) 0.029(2) 0.0044(12) 0.0009(14) -0.0036(15)
C37B 0.0265(16) 0.0235(7) 0.0285(13) 0.0013(9) 0.0097(15) 0.0023(9)
C1 0.0138(4) 0.0143(5) 0.0185(5) -0.0011(4) 0.0026(4) 0.0001(3)
C2 0.0161(5) 0.0144(5) 0.0193(5) 0.0004(4) 0.0055(4) 0.0001(4)
C3 0.0167(5) 0.0175(5) 0.0158(5) -0.0006(4) 0.0025(4) 0.0012(4)
C4 0.0144(4) 0.0155(5) 0.0205(5) -0.0024(4) 0.0033(4) 0.0007(4)
C5 0.0143(5) 0.0154(5) 0.0196(5) -0.0009(4) 0.0057(4) -0.0005(4)
C6 0.0155(4) 0.0142(4) 0.0176(5) -0.0005(4) 0.0038(4) 0.0008(4)
C7 0.0147(4) 0.0201(5) 0.0182(5) 0.0017(4) 0.0043(4) 0.0001(4)
C8 0.0136(4) 0.0224(5) 0.0203(5) 0.0014(4) 0.0067(4) -0.0004(4)
C9 0.0183(5) 0.0222(5) 0.0238(5) 0.0023(4) 0.0043(4) 0.0006(4)
C10 0.0223(5) 0.0237(6) 0.0307(6) -0.0034(5) 0.0070(4) 0.0018(4)
C11 0.0246(5) 0.0332(6) 0.0226(5) -0.0051(5) 0.0080(4) -0.0004(5)
C12 0.0291(6) 0.0331(6) 0.0196(5) 0.0035(5) 0.0062(4) 0.0050(5)
C13 0.0249(5) 0.0250(6) 0.0221(5) 0.0030(4) 0.0073(4) 0.0054(4)
C14 0.0169(5) 0.0215(5) 0.0201(5) 0.0019(4) 0.0017(4) -0.0022(4)
C15 0.0246(5) 0.0287(6) 0.0282(6) 0.0032(5) 0.0084(5) -0.0050(5)
C16 0.0344(7) 0.0313(7) 0.0349(7) 0.0068(5) 0.0080(5) -0.0116(5)
C17 0.0393(7) 0.0203(6) 0.0349(7) 0.0030(5) 0.0002(5) -0.0080(5)
C18 0.0308(6) 0.0225(6) 0.0291(6) -0.0014(5) 0.0019(5) 0.0002(5)
C19 0.0209(5) 0.0221(5) 0.0236(5) 0.0010(4) 0.0035(4) -0.0016(4)
C20 0.0148(5) 0.0269(5) 0.0208(5) -0.0032(4) 0.0031(4) -0.0008(4)
C21 0.0139(4) 0.0178(5) 0.0180(5) 0.0008(4) 0.0033(4) -0.0002(4)
C22 0.0140(4) 0.0204(5) 0.0191(5) -0.0004(4) 0.0068(4) -0.0032(4)
C23 0.0203(5) 0.0210(5) 0.0212(5) 0.0003(4) 0.0049(4) -0.0011(4)
C24 0.0296(6) 0.0199(5) 0.0307(6) 0.0006(4) 0.0125(5) -0.0008(4)
C25 0.0309(6) 0.0247(6) 0.0304(6) -0.0087(5) 0.0149(5) -0.0101(5)
C26 0.0222(5) 0.0345(6) 0.0236(5) -0.0082(5) 0.0065(4) -0.0096(5)
C27 0.0175(5) 0.0279(6) 0.0203(5) -0.0006(4) 0.0046(4) -0.0027(4)
C28 0.0153(5) 0.0207(5) 0.0150(5) 0.0030(4) 0.0005(4) -0.0006(4)
C29 0.0188(5) 0.0227(5) 0.0197(5) -0.0005(4) 0.0044(4) -0.0021(4)
C30 0.0216(5) 0.0334(6) 0.0226(5) 0.0006(5) 0.0080(4) -0.0035(5)
C31 0.0235(5) 0.0312(6) 0.0248(5) 0.0066(5) 0.0052(4) -0.0084(5)
C32 0.0272(6) 0.0202(5) 0.0282(6) 0.0052(4) 0.0028(4) -0.0034(4)
C33 0.0211(5) 0.0205(5) 0.0244(5) 0.0024(4) 0.0054(4) 0.0007(4)

loop_
_atom_type_symbol
_atom_type_description
_atom_type_scat_dispersion_real
_atom_type_scat_dispersion_imag
_atom_type_scat_source
C C 0.0181 0.0091 'International Tables Vol C Tables 4.2.6.8 and 6.1.1.4'
H H 0.0000 0.0000 'International Tables Vol C Tables 4.2.6.8 and 6.1.1.4'
Na Na 0.1353 0.1239 'International Tables Vol C Tables 4.2.6.8 and 6.1.1.4'
O O 0.0492 0.0322 'International Tables Vol C Tables 4.2.6.8 and 6.1.1.4'

loop_
_exptl_crystal_face_index_h
_exptl_crystal_face_index_k
_exptl_crystal_face_index_l
_exptl_crystal_face_perp_dist
0 0 1 0.0439
1 1 -9 0.0527
-8 0 0 0.1447
0 -12 2 0.0578
1 12 -2 0.0604
8 0 -4 0.1105
0 -5 -8 0.0488
1 5 7 0.0497
0 8 -6 0.0484
0 -9 6 0.0493

loop_
_geom_angle_atom_site_label_1
_geom_angle_atom_site_label_2
_geom_angle_atom_site_label_3
_geom_angle
_geom_angle_site_symmetry_1
_geom_angle_site_symmetry_3
_geom_angle_publ_flag
O1 Na1 Na1 44.72(2) . 3_666 ?
O1 Na1 Na1 44.23(2) 3_666 3_666 ?
O1 Na1 O1 88.95(3) . 3_666 ?
O1 Na1 O2A 155.8(17) 3_666 . ?
O1 Na1 O2A 101.3(4) . . ?
O1 Na1 O2B 157.0(9) 3_666 . ?
O1 Na1 O2B 101.9(2) . . ?
O1 Na1 C22 69.91(3) 3_666 3_666 ?
O1 Na1 C22 120.74(3) . 3_666 ?
O1 Na1 C27 88.12(3) 3_666 3_666 ?
O1 Na1 C27 103.34(3) . 3_666 ?
O2A Na1 Na1 141.2(4) . 3_666 ?
O2A Na1 C22 120.5(9) . 3_666 ?
O2A Na1 C27 110.2(15) . 3_666 ?
O2B Na1 C27 108.6(8) . 3_666 ?
C22 Na1 Na1 96.60(3) 3_666 3_666 ?
C22 Na1 C27 26.74(3) 3_666 3_666 ?
C27 Na1 Na1 97.92(3) 3_666 3_666 ?
Na1 O1 Na1 91.05(3) . 3_666 ?
C1 O1 Na1 141.38(7) . . ?
C1 O1 Na1 127.54(6) . 3_666 ?
C34A O2A Na1 117.3(7) . . ?
C37A O2A Na1 134.6(11) . . ?
C37A O2A C34A 107.8(13) . . ?
O2A C34A H34A 111.8 . . ?
O2A C34A H34B 111.8 . . ?
O2A C34A C35A 100.1(18) . . ?
H34A C34A H34B 109.5 . . ?
C35A C34A H34A 111.8 . . ?
C35A C34A H34B 111.8 . . ?
C34A C35A H35A 110.7 . . ?
C34A C35A H35B 110.7 . . ?
C34A C35A C36A 105.3(7) . . ?
H35A C35A H35B 108.8 . . ?
C36A C35A H35A 110.7 . . ?
C36A C35A H35B 110.7 . . ?
C35A C36A H36A 111.2 . . ?
C35A C36A H36B 111.2 . . ?
H36A C36A H36B 109.1 . . ?
C37A C36A C35A 102.9(10) . . ?
C37A C36A H36A 111.2 . . ?
C37A C36A H36B 111.2 . . ?
O2A C37A C36A 106.7(15) . . ?
O2A C37A H37A 110.4 . . ?
O2A C37A H37B 110.4 . . ?
C36A C37A H37A 110.4 . . ?
C36A C37A H37B 110.4 . . ?
H37A C37A H37B 108.6 . . ?
C34B O2B Na1 114.9(6) . . ?
C37B O2B Na1 131.8(6) . . ?
C37B O2B C34B 108.0(9) . . ?
O2B C34B H34C 110.7 . . ?
O2B C34B H34D 110.7 . . ?
O2B C34B C35B 105.2(3) . . ?
H34C C34B H34D 108.8 . . ?
C35B C34B H34C 110.7 . . ?
C35B C34B H34D 110.7 . . ?
C34B C35B H35C 112.2 . . ?
C34B C35B H35D 112.2 . . ?
C34B C35B C36B 97.8(3) . . ?
H35C C35B H35D 109.8 . . ?
C36B C35B H35C 112.2 . . ?
C36B C35B H35D 112.2 . . ?
C35B C36B H36C 111.6 . . ?
C35B C36B H36D 111.6 . . ?
H36C C36B H36D 109.4 . . ?
C37B C36B C35B 101.0(7) . . ?
C37B C36B H36C 111.6 . . ?
C37B C36B H36D 111.6 . . ?
O2B C37B C36B 106.2(10) . . ?
O2B C37B H37C 110.5 . . ?
O2B C37B H37D 110.5 . . ?
C36B C37B H37C 110.5 . . ?
C36B C37B H37D 110.5 . . ?
H37C C37B H37D 108.7 . . ?
O1 C1 C2 121.76(9) . . ?
O1 C1 C6 120.89(9) . . ?
C2 C1 C6 117.33(9) . . ?
C1 C2 C7 117.83(9) . . ?
C3 C2 C1 120.32(9) . . ?
C3 C2 C7 121.80(9) . . ?
C2 C3 H3 118.9 . . ?
C4 C3 C2 122.26(9) . . ?
C4 C3 H3 118.9 . . ?
C3 C4 C5 117.64(9) . . ?
C3 C4 C20 121.51(9) . . ?
C5 C4 C20 120.81(9) . . ?
C4 C5 H5 119.0 . . ?
C6 C5 C4 121.92(9) . . ?
C6 C5 H5 119.0 . . ?
C1 C6 C21 116.69(9) . . ?
C5 C6 C1 120.51(9) . . ?
C5 C6 C21 122.67(9) . . ?
C2 C7 H7 105.9 . . ?
C2 C7 C14 112.95(8) . . ?
C8 C7 C2 111.14(8) . . ?
C8 C7 H7 105.9 . . ?
C8 C7 C14 114.33(9) . . ?
C14 C7 H7 105.9 . . ?
C9 C8 C7 118.40(9) . . ?
C13 C8 C7 123.62(10) . . ?
C13 C8 C9 117.89(10) . . ?
C8 C9 H9 119.3 . . ?
C10 C9 C8 121.41(10) . . ?
C10 C9 H9 119.3 . . ?
C9 C10 H10 120.0 . . ?
C11 C10 C9 120.09(11) . . ?
C11 C10 H10 120.0 . . ?
C10 C11 H11 120.4 . . ?
C12 C11 C10 119.17(11) . . ?
C12 C11 H11 120.4 . . ?
C11 C12 H12 119.6 . . ?
C11 C12 C13 120.75(11) . . ?
C13 C12 H12 119.6 . . ?
C8 C13 C12 120.67(11) . . ?
C8 C13 H13 119.7 . . ?
C12 C13 H13 119.7 . . ?
C15 C14 C7 120.18(10) . . ?
C19 C14 C7 121.96(10) . . ?
C19 C14 C15 117.83(11) . . ?
C14 C15 H15 119.6 . . ?
C16 C15 C14 120.89(12) . . ?
C16 C15 H15 119.6 . . ?
C15 C16 H16 119.6 . . ?
C15 C16 C17 120.80(12) . . ?
C17 C16 H16 119.6 . . ?
C16 C17 H17 120.6 . . ?
C16 C17 C18 118.81(12) . . ?
C18 C17 H17 120.6 . . ?
C17 C18 H18 119.7 . . ?
C17 C18 C19 120.56(12) . . ?
C19 C18 H18 119.7 . . ?
C14 C19 H19 119.5 . . ?
C18 C19 C14 121.09(11) . . ?
C18 C19 H19 119.5 . . ?
C4 C20 H20A 109.5 . . ?
C4 C20 H20B 109.5 . . ?
C4 C20 H20C 109.5 . . ?
H20A C20 H20B 109.5 . . ?
H20A C20 H20C 109.5 . . ?
H20B C20 H20C 109.5 . . ?
C6 C21 H21 106.7 . . ?
C6 C21 C22 110.97(8) . . ?
C6 C21 C28 113.04(8) . . ?
C22 C21 H21 106.7 . . ?
C22 C21 C28 112.23(8) . . ?
C28 C21 H21 106.7 . . ?
C21 C22 Na1 107.33(6) . 3_666 ?
C23 C22 Na1 86.20(6) . 3_666 ?
C23 C22 C21 121.45(9) . . ?
C23 C22 C27 118.33(10) . . ?
C27 C22 Na1 77.89(6) . 3_666 ?
C27 C22 C21 120.19(9) . . ?
C22 C23 H23 119.6 . . ?
C24 C23 C22 120.84(10) . . ?
C24 C23 H23 119.6 . . ?
C23 C24 H24 119.8 . . ?
C23 C24 C25 120.35(11) . . ?
C25 C24 H24 119.8 . . ?
C24 C25 H25 120.3 . . ?
C26 C25 C24 119.47(11) . . ?
C26 C25 H25 120.3 . . ?
C25 C26 H26 119.8 . . ?
C25 C26 C27 120.31(11) . . ?
C27 C26 H26 119.8 . . ?
Na1 C27 H27 106.3 3_666 . ?
C22 C27 Na1 75.37(6) . 3_666 ?
C22 C27 H27 119.6 . . ?
C26 C27 Na1 88.53(7) . 3_666 ?
C26 C27 C22 120.71(11) . . ?
C26 C27 H27 119.6 . . ?
C29 C28 C21 122.93(10) . . ?
C29 C28 C33 118.24(10) . . ?
C33 C28 C21 118.82(9) . . ?
C28 C29 H29 119.6 . . ?
C28 C29 C30 120.86(11) . . ?
C30 C29 H29 119.6 . . ?
C29 C30 H30 119.9 . . ?
C31 C30 C29 120.22(11) . . ?
C31 C30 H30 119.9 . . ?
C30 C31 H31 120.2 . . ?
C30 C31 C32 119.54(10) . . ?
C32 C31 H31 120.2 . . ?
C31 C32 H32 119.9 . . ?
C33 C32 C31 120.12(11) . . ?
C33 C32 H32 119.9 . . ?
C28 C33 H33 119.5 . . ?
C32 C33 C28 121.02(10) . . ?
C32 C33 H33 119.5 . . ?

loop_
_geom_bond_atom_site_label_1
_geom_bond_atom_site_label_2
_geom_bond_distance
_geom_bond_site_symmetry_2
_geom_bond_publ_flag
Na1 Na1 3.1747(8) 3_666 ?
Na1 O1 2.2149(8) . ?
Na1 O1 2.2342(8) 3_666 ?
Na1 O2A 2.296(2) . ?
Na1 O2B 2.2955(16) . ?
Na1 C22 3.0059(10) 3_666 ?
Na1 C27 3.0375(12) 3_666 ?
O1 C1 1.3143(12) . ?
O2A C34A 1.461(13) . ?
O2A C37A 1.440(3) . ?
C34A H34A 0.9900 . ?
C34A H34B 0.9900 . ?
C34A C35A 1.529(3) . ?
C35A H35A 0.9900 . ?
C35A H35B 0.9900 . ?
C35A C36A 1.550(3) . ?
C36A H36A 0.9900 . ?
C36A H36B 0.9900 . ?
C36A C37A 1.522(4) . ?
C37A H37A 0.9900 . ?
C37A H37B 0.9900 . ?
O2B C34B 1.460(13) . ?
O2B C37B 1.4402(18) . ?
C34B H34C 0.9900 . ?
C34B H34D 0.9900 . ?
C34B C35B 1.534(2) . ?
C35B H35C 0.9900 . ?
C35B H35D 0.9900 . ?
C35B C36B 1.551(2) . ?
C36B H36C 0.9900 . ?
C36B H36D 0.9900 . ?
C36B C37B 1.522(3) . ?
C37B H37C 0.9900 . ?
C37B H37D 0.9900 . ?
C1 C2 1.4196(14) . ?
C1 C6 1.4254(14) . ?
C2 C3 1.3945(14) . ?
C2 C7 1.5236(13) . ?
C3 H3 0.9500 . ?
C3 C4 1.3923(14) . ?
C4 C5 1.3959(15) . ?
C4 C20 1.5112(14) . ?
C5 H5 0.9500 . ?
C5 C6 1.3926(14) . ?
C6 C21 1.5213(14) . ?
C7 H7 1.0000 . ?
C7 C8 1.5236(14) . ?
C7 C14 1.5297(15) . ?
C8 C9 1.3951(15) . ?
C8 C13 1.3934(15) . ?
C9 H9 0.9500 . ?
C9 C10 1.3899(16) . ?
C10 H10 0.9500 . ?
C10 C11 1.3877(17) . ?
C11 H11 0.9500 . ?
C11 C12 1.3817(18) . ?
C12 H12 0.9500 . ?
C12 C13 1.3953(17) . ?
C13 H13 0.9500 . ?
C14 C15 1.4017(15) . ?
C14 C19 1.3939(16) . ?
C15 H15 0.9500 . ?
C15 C16 1.3877(18) . ?
C16 H16 0.9500 . ?
C16 C17 1.388(2) . ?
C17 H17 0.9500 . ?
C17 C18 1.3885(19) . ?
C18 H18 0.9500 . ?
C18 C19 1.3923(16) . ?
C19 H19 0.9500 . ?
C20 H20A 0.9800 . ?
C20 H20B 0.9800 . ?
C20 H20C 0.9800 . ?
C21 H21 1.0000 . ?
C21 C22 1.5227(14) . ?
C21 C28 1.5254(14) . ?
C22 C23 1.3965(15) . ?
C22 C27 1.3980(15) . ?
C23 H23 0.9500 . ?
C23 C24 1.3895(16) . ?
C24 H24 0.9500 . ?
C24 C25 1.3895(18) . ?
C25 H25 0.9500 . ?
C25 C26 1.3853(19) . ?
C26 H26 0.9500 . ?
C26 C27 1.3943(17) . ?
C27 H27 0.9500 . ?
C28 C29 1.3917(15) . ?
C28 C33 1.3986(15) . ?
C29 H29 0.9500 . ?
C29 C30 1.3964(15) . ?
C30 H30 0.9500 . ?
C30 C31 1.3826(18) . ?
C31 H31 0.9500 . ?
C31 C32 1.3925(18) . ?
C32 H32 0.9500 . ?
C32 C33 1.3868(16) . ?
C33 H33 0.9500 . ?

loop_
_geom_torsion_atom_site_label_1
_geom_torsion_atom_site_label_2
_geom_torsion_atom_site_label_3
_geom_torsion_atom_site_label_4
_geom_torsion
_geom_torsion_site_symmetry_1
_geom_torsion_site_symmetry_2
_geom_torsion_site_symmetry_3
_geom_torsion_site_symmetry_4
_geom_torsion_publ_flag
Na1 O1 C1 C2 -100.55(10) 3_666 . . . ?
Na1 O1 C1 C2 81.96(14) . . . . ?
Na1 O1 C1 C6 77.54(11) 3_666 . . . ?
Na1 O1 C1 C6 -99.95(12) . . . . ?
Na1 O2A C34A C35A 143(3) . . . . ?
Na1 O2A C37A C36A -156(4) . . . . ?
Na1 O2B C34B C35B 179.1(12) . . . . ?
Na1 O2B C37B C36B -144(2) . . . . ?
Na1 C22 C23 C24 74.23(10) 3_666 . . . ?
Na1 C22 C27 C26 -79.29(10) 3_666 . . . ?
O1 C1 C2 C3 177.49(9) . . . . ?
O1 C1 C2 C7 0.11(14) . . . . ?
O1 C1 C6 C5 -177.75(9) . . . . ?
O1 C1 C6 C21 -1.80(14) . . . . ?
O2A C34A C35A C36A 37(2) . . . . ?
C34A O2A C37A C36A 31(5) . . . . ?
C34A C35A C36A C37A -19(2) . . . . ?
C35A C36A C37A O2A -6(4) . . . . ?
C37A O2A C34A C35A -42(4) . . . . ?
O2B C34B C35B C36B -41.1(14) . . . . ?
C34B O2B C37B C36B 8(3) . . . . ?
C34B C35B C36B C37B 44.4(8) . . . . ?
C35B C36B C37B O2B -33.8(19) . . . . ?
C37B O2B C34B C35B 22(2) . . . . ?
C1 C2 C3 C4 0.59(16) . . . . ?
C1 C2 C7 C8 -147.26(9) . . . . ?
C1 C2 C7 C14 82.70(11) . . . . ?
C1 C6 C21 C22 -69.35(11) . . . . ?
C1 C6 C21 C28 163.54(9) . . . . ?
C2 C1 C6 C5 0.42(14) . . . . ?
C2 C1 C6 C21 176.37(9) . . . . ?
C2 C3 C4 C5 -0.24(15) . . . . ?
C2 C3 C4 C20 177.59(10) . . . . ?
C2 C7 C8 C9 77.16(11) . . . . ?
C2 C7 C8 C13 -99.47(12) . . . . ?
C2 C7 C14 C15 176.83(10) . . . . ?
C2 C7 C14 C19 -5.21(14) . . . . ?
C3 C2 C7 C8 35.40(13) . . . . ?
C3 C2 C7 C14 -94.64(12) . . . . ?
C3 C4 C5 C6 -0.01(15) . . . . ?
C4 C5 C6 C1 -0.09(15) . . . . ?
C4 C5 C6 C21 -175.79(9) . . . . ?
C5 C6 C21 C22 106.51(11) . . . . ?
C5 C6 C21 C28 -20.60(14) . . . . ?
C6 C1 C2 C3 -0.66(15) . . . . ?
C6 C1 C2 C7 -178.05(9) . . . . ?
C6 C21 C22 Na1 62.86(8) . . . 3_666 ?
C6 C21 C22 C23 -33.42(13) . . . . ?
C6 C21 C22 C27 148.69(9) . . . . ?
C6 C21 C28 C29 110.49(11) . . . . ?
C6 C21 C28 C33 -68.16(12) . . . . ?
C7 C2 C3 C4 177.87(9) . . . . ?
C7 C8 C9 C10 -177.42(10) . . . . ?
C7 C8 C13 C12 176.96(10) . . . . ?
C7 C14 C15 C16 179.35(11) . . . . ?
C7 C14 C19 C18 -179.03(10) . . . . ?
C8 C7 C14 C15 48.42(13) . . . . ?
C8 C7 C14 C19 -133.62(10) . . . . ?
C8 C9 C10 C11 0.44(17) . . . . ?
C9 C8 C13 C12 0.32(16) . . . . ?
C9 C10 C11 C12 0.01(17) . . . . ?
C10 C11 C12 C13 -0.29(18) . . . . ?
C11 C12 C13 C8 0.12(18) . . . . ?
C13 C8 C9 C10 -0.60(16) . . . . ?
C14 C7 C8 C9 -153.52(9) . . . . ?
C14 C7 C8 C13 29.85(14) . . . . ?
C14 C15 C16 C17 -0.37(19) . . . . ?
C15 C14 C19 C18 -1.02(16) . . . . ?
C15 C16 C17 C18 -0.9(2) . . . . ?
C16 C17 C18 C19 1.14(19) . . . . ?
C17 C18 C19 C14 -0.19(18) . . . . ?
C19 C14 C15 C16 1.30(17) . . . . ?
C20 C4 C5 C6 -177.86(9) . . . . ?
C21 C22 C23 C24 -177.75(10) . . . . ?
C21 C22 C27 Na1 -103.16(8) . . . 3_666 ?
C21 C22 C27 C26 177.55(9) . . . . ?
C21 C28 C29 C30 -179.13(10) . . . . ?
C21 C28 C33 C32 178.55(10) . . . . ?
C22 C21 C28 C29 -15.95(13) . . . . ?
C22 C21 C28 C33 165.40(9) . . . . ?
C22 C23 C24 C25 0.20(17) . . . . ?
C23 C22 C27 Na1 78.89(9) . . . 3_666 ?
C23 C22 C27 C26 -0.40(15) . . . . ?
C23 C24 C25 C26 -0.34(17) . . . . ?
C24 C25 C26 C27 0.11(17) . . . . ?
C25 C26 C27 Na1 -71.73(10) . . . 3_666 ?
C25 C26 C27 C22 0.26(17) . . . . ?
C27 C22 C23 C24 0.17(15) . . . . ?
C28 C21 C22 Na1 -169.58(6) . . . 3_666 ?
C28 C21 C22 C23 94.13(11) . . . . ?
C28 C21 C22 C27 -83.75(11) . . . . ?
C28 C29 C30 C31 0.67(17) . . . . ?
C29 C28 C33 C32 -0.16(16) . . . . ?
C29 C30 C31 C32 -0.23(17) . . . . ?
C30 C31 C32 C33 -0.40(17) . . . . ?
C31 C32 C33 C28 0.60(17) . . . . ?
C33 C28 C29 C30 -0.47(15) . . . . ?

loop_
_exptl_oxdiff_crystal_face_indexfrac_h
_exptl_oxdiff_crystal_face_indexfrac_k
_exptl_oxdiff_crystal_face_indexfrac_l
_exptl_oxdiff_crystal_face_x
_exptl_oxdiff_crystal_face_y
_exptl_oxdiff_crystal_face_z
-0.0000 -0.0000 1.0000 -0.0327 -0.1093 -0.0335
1.2061 0.7237 -8.5996 0.2094 0.8809 0.4245
-7.8494 -0.3770 0.0532 0.1162 0.4771 -0.8712
-0.3608 -11.6607 1.8073 0.8847 -0.4395 -0.1555
0.8021 11.5763 -2.0339 -0.8754 0.4347 0.2115
7.7643 -0.0254 -4.1887 0.0524 -0.0288 0.9982
0.1164 -5.2194 -7.5910 0.6676 0.7041 0.2422
0.8395 5.4179 7.2335 -0.6825 -0.7203 -0.1236
-0.3068 8.2672 -5.9754 -0.4675 0.8599 0.2051
-0.2656 -8.8898 5.6635 0.5342 -0.8041 -0.2609
